data_7248450
loop_
_publ_author_name
'Paska, Bart\/lomiej'
'Cichowicz, Grzegorz'
'Rzepi\'nski, Patryk'
'Cyra\'nski, Micha\/l Ksawery'
'Dobrzycki, \/Lukasz'
'Boese, Roland'

_publ_section_title
;
 Structural chemistry of decalins and perfluorodecalins
;
_journal_issue 19
_journal_name_full CrystEngComm
_journal_page_first 2474
_journal_page_last 2490
_journal_paper_doi 10.1039/D3CE01117H
_journal_volume 26
_journal_year 2024
_chemical_formula_sum 'C10 F18'
_chemical_formula_weight 462.10
_chemical_melting_point 268
_chemical_name_systematic cis-Perfluorodecalin
_space_group_crystal_system monoclinic
_space_group_IT_number 15
_space_group_name_Hall '-C 2yc'
_space_group_name_H-M_alt 'C 1 2/c 1'
_audit_update_record
;
2023-11-05 deposited with the CCDC.	2024-02-20 downloaded from the CCDC.
;
_cell_angle_alpha 90
_cell_angle_beta 106.4297(15)
_cell_angle_gamma 90
_cell_formula_units_Z 4
_cell_length_a 17.1772(10)
_cell_length_b 6.2586(2)
_cell_length_c 13.1557(7)
_cell_measurement_reflns_used 3272
_cell_measurement_temperature 100.(2)
_cell_measurement_theta_max 25.1225
_cell_measurement_theta_min 2.4725
_cell_volume 1356.56(12)
_computing_cell_refinement 'SAINT V8.34A (Bruker AXS Inc., 2013)'
_computing_data_collection 'APEX2 V2014 (Bruker AXS Inc., 2014)'
_computing_data_reduction 'SAINT V8.34A (Bruker AXS Inc., 2013)'
_computing_publication_material 'APEX2 V2014 (Bruker AXS Inc., 2014)'
_computing_structure_refinement 'SHELXL-2014/7 (Sheldrick, 2014)'
_computing_structure_solution 'SHELXS-2014 (Sheldrick, 2014)'
_diffrn_ambient_temperature 100.(2)
_diffrn_detector_area_resol_mean 10.4167
_diffrn_measured_fraction_theta_full 0.958
_diffrn_measured_fraction_theta_max 0.958
_diffrn_measurement_device_type 'Bruker D8 VENTURE'
_diffrn_measurement_method 'phi scans'
_diffrn_radiation_monochromator TRIUMPH
_diffrn_radiation_type MoK\a
_diffrn_radiation_wavelength 0.71073
_diffrn_reflns_av_R_equivalents 0.0275
_diffrn_reflns_av_unetI/netI 0.0200
_diffrn_reflns_limit_h_max 20
_diffrn_reflns_limit_h_min -20
_diffrn_reflns_limit_k_max 6
_diffrn_reflns_limit_k_min -6
_diffrn_reflns_limit_l_max 15
_diffrn_reflns_limit_l_min -15
_diffrn_reflns_number 6356
_diffrn_reflns_theta_full 25.05
_diffrn_reflns_theta_max 25.05
_diffrn_reflns_theta_min 2.47
_diffrn_source 'fine focus sealed tube'
_exptl_absorpt_coefficient_mu 0.307
_exptl_absorpt_correction_T_max 0.89
_exptl_absorpt_correction_T_min 0.80
_exptl_absorpt_correction_type multi-scan
_exptl_absorpt_process_details 'SADABS V2014/5 (Bruker AXS Inc.)'
_exptl_crystal_colour colourless
_exptl_crystal_density_diffrn 2.263
_exptl_crystal_density_method 'not measured'
_exptl_crystal_description cylindrical
_exptl_crystal_F_000 888
_exptl_crystal_recrystallization_method 'From the Melt'
_exptl_crystal_size_max 0.600
_exptl_crystal_size_mid 0.400
_exptl_crystal_size_min 0.400
_refine_diff_density_max 0.135
_refine_diff_density_min -0.165
_refine_ls_extinction_coef 0.014(3)
_refine_ls_extinction_method 'SHELXL-2014/7 (Sheldrick 2014'
_refine_ls_goodness_of_fit_ref 1.130
_refine_ls_hydrogen_treatment undef
_refine_ls_matrix_type full
_refine_ls_number_parameters 344
_refine_ls_number_reflns 1154
_refine_ls_number_restraints 155
_refine_ls_restrained_S_all 1.217
_refine_ls_R_factor_all 0.0640
_refine_ls_R_factor_gt 0.0501
_refine_ls_shift/su_max 0.013
_refine_ls_shift/su_mean 0.003
_refine_ls_structure_factor_coef Fsqd
_refine_ls_weighting_details 'w=1/[\s^2^(Fo^2^)+(0.0814P)^2^+1.1339P] where P=(Fo^2^+2Fc^2^)/3'
_refine_ls_weighting_scheme calc
_refine_ls_wR_factor_gt 0.1412
_refine_ls_wR_factor_ref 0.1741
_reflns_number_gt 848
_reflns_number_total 1154
_reflns_threshold_expression 'I > 2\s(I)'
_cod_data_source_file d3ce01117h2.cif
_cod_data_source_block c_pFDec_k200K_200K
_cod_depositor_comments 'Adding full bibliography for 7248441--7248493.cif.'
_cod_database_code 7248450

loop_
_space_group_symop_operation_xyz
'x, y, z'
'-x, y, -z+1/2'
'x+1/2, y+1/2, z'
'-x+1/2, y+1/2, -z+1/2'
'-x, -y, -z'
'x, -y, z-1/2'
'-x+1/2, -y+1/2, -z'
'x+1/2, -y+1/2, z-1/2'

loop_
_atom_site_type_symbol
_atom_site_label
_atom_site_fract_x
_atom_site_fract_y
_atom_site_fract_z
_atom_site_U_iso_or_equiv
_atom_site_adp_type
_atom_site_calc_flag
_atom_site_refinement_flags_adp
_atom_site_refinement_flags_occupancy
_atom_site_refinement_flags_posn
_atom_site_occupancy
_atom_site_disorder_assembly
_atom_site_disorder_group
C C1A 0.4950(4) 0.3370(9) 0.1886(3) 0.051(2) Uani d . P D 0.543(3) A 1
C C2A 0.4317(5) 0.1713(9) 0.1268(4) 0.0677(17) Uani d . P D 0.543(3) A 1
C C3A 0.3505(6) 0.1822(16) 0.1520(10) 0.089(3) Uani d . P D 0.543(3) A 1
C C4A 0.3592(5) 0.1656(16) 0.2716(8) 0.086(2) Uani d . P D 0.543(3) A 1
C C5A 0.4231(6) 0.3276(9) 0.3368(5) 0.0710(18) Uani d . P D 0.543(3) A 1
F F1A 0.4610(8) 0.5305(12) 0.1499(9) 0.088(6) Uani d U P . 0.543(3) A 1
F F2A 0.4619(9) -0.0250(12) 0.1443(9) 0.082(4) Uani d . P . 0.543(3) A 1
F F2B 0.4162(7) 0.2098(15) 0.0232(5) 0.108(3) Uani d U P . 0.543(3) A 1
F F3A 0.3087(4) 0.3580(11) 0.1130(4) 0.1234(19) Uani d . P . 0.543(3) A 1
F F3B 0.3055(3) 0.0151(9) 0.1035(4) 0.1210(16) Uani d . P . 0.543(3) A 1
F F4A 0.2859(5) 0.2073(12) 0.2866(8) 0.133(3) Uani d . P . 0.543(3) A 1
F F4B 0.3757(6) -0.0273(9) 0.3027(6) 0.093(2) Uani d . P . 0.543(3) A 1
F F5A 0.3881(8) 0.5260(13) 0.3113(8) 0.119(4) Uani d . P . 0.543(3) A 1
F F5B 0.4319(7) 0.2866(17) 0.4404(8) 0.105(3) Uani d . P . 0.543(3) A 1
C C1B 0.4965(10) 0.161(3) 0.1888(12) 0.043(9) Uiso d . P D 0.133(3) B 2
C C2B 0.4338(12) 0.321(4) 0.1307(15) 0.073(7) Uiso d . P D 0.133(3) B 2
C C3B 0.3526(13) 0.320(4) 0.1593(17) 0.075(8) Uiso d . P D 0.133(3) B 2
C C4B 0.3608(13) 0.320(4) 0.2743(17) 0.094(10) Uiso d . P D 0.133(3) B 2
C C5B 0.4240(12) 0.168(3) 0.3370(14) 0.063(5) Uiso d . P D 0.133(3) B 2
F F1B 0.465(3) -0.036(4) 0.159(3) 0.071(13) Uiso d . P D 0.133(3) B 2
F F2C 0.464(2) 0.516(4) 0.155(3) 0.076(17) Uiso d . P D 0.133(3) B 2
F F2D 0.417(3) 0.282(6) 0.0263(19) 0.16(3) Uiso d . P D 0.133(3) B 2
F F3C 0.3087(15) 0.485(4) 0.1115(18) 0.123(8) Uiso d . P D 0.133(3) B 2
F F3D 0.311(2) 0.143(4) 0.115(2) 0.1210(16) Uani d U P D 0.133(3) B 2
F F4C 0.3838(15) 0.518(4) 0.316(2) 0.060(7) Uiso d . P D 0.133(3) B 2
F F4D 0.2911(16) 0.276(6) 0.297(3) 0.113(4) Uiso d U P D 0.133(3) B 2
F F5C 0.437(3) 0.215(6) 0.439(2) 0.17(3) Uiso d . P D 0.133(3) B 2
F F5D 0.3993(15) -0.038(3) 0.3219(19) 0.066(7) Uiso d . P D 0.133(3) B 2
C C1C 0.4877(13) 0.344(5) 0.1904(19) 0.13(2) Uiso d . P D 0.186(3) C 3
C C2C 0.3965(10) 0.339(3) 0.1325(10) 0.064(4) Uiso d . P D 0.186(3) C 3
C C3C 0.3494(13) 0.185(5) 0.183(2) 0.088(12) Uiso d . P D 0.186(3) C 3
C C4C 0.3724(15) 0.222(5) 0.301(2) 0.089(12) Uiso d . P D 0.186(3) C 3
C C5C 0.4626(12) 0.186(4) 0.3521(13) 0.078(5) Uiso d . P D 0.186(3) C 3
F F1C 0.5155(18) 0.537(3) 0.162(2) 0.077(8) Uani d . P D 0.186(3) C 3
F F2E 0.3665(12) 0.530(2) 0.1453(12) 0.077(5) Uani d . P . 0.186(3) C 3
F F2F 0.3880(15) 0.291(3) 0.0242(11) 0.091(5) Uani d U P . 0.186(3) C 3
F F3E 0.3659(18) -0.025(4) 0.155(2) 0.151(13) Uani d . P D 0.186(3) C 3
F F3F 0.2673(7) 0.233(4) 0.136(2) 0.101(8) Uani d U P D 0.186(3) C 3
F F4E 0.3329(12) 0.067(6) 0.3341(13) 0.118(7) Uani d . P D 0.186(3) C 3
F F4F 0.3314(10) 0.376(3) 0.3312(13) 0.118(5) Uani d . P D 0.186(3) C 3
F F5E 0.4740(15) -0.020(2) 0.3450(16) 0.090(7) Uani d U P . 0.186(3) C 3
F F5F 0.462(2) 0.241(4) 0.4549(16) 0.081(8) Uani d U P . 0.186(3) C 3
C C1D 0.4855(10) 0.151(3) 0.1886(12) 0.043(9) Uiso d . P D 0.138(3) D 4
C C2D 0.3956(11) 0.164(3) 0.1366(14) 0.049(7) Uiso d . P D 0.138(3) D 4
C C3D 0.3462(12) 0.310(3) 0.1856(15) 0.071(7) Uiso d . P D 0.138(3) D 4
C C4D 0.3739(13) 0.307(4) 0.3055(18) 0.082(11) Uiso d . P D 0.138(3) D 4
C C5D 0.4624(11) 0.309(4) 0.3549(15) 0.055(7) Uiso d . P D 0.138(3) D 4
F F1D 0.5064(16) -0.045(3) 0.1616(16) 0.051(6) Uiso d . P D 0.138(3) D 4
F F2G 0.3762(12) 0.208(5) 0.0333(14) 0.096(8) Uiso d . P D 0.138(3) D 4
F F2H 0.3629(14) -0.035(3) 0.1450(19) 0.069(5) Uiso d . P D 0.138(3) D 4
F F3G 0.357(3) 0.510(4) 0.154(3) 0.149(19) Uiso d . P D 0.138(3) D 4
F F3H 0.2688(15) 0.251(7) 0.154(3) 0.15(2) Uiso d . P D 0.138(3) D 4
F F4G 0.3403(12) 0.480(3) 0.3336(15) 0.083(5) Uiso d . P D 0.138(3) D 4
F F4H 0.343(3) 0.125(5) 0.334(4) 0.19(3) Uiso d . P D 0.138(3) D 4
F F5G 0.478(2) 0.247(5) 0.4591(17) 0.093(12) Uiso d . P D 0.138(3) D 4
F F5H 0.492(2) 0.504(4) 0.348(3) 0.079(12) Uiso d . P D 0.138(3) D 4

loop_
_atom_site_aniso_label
_atom_site_aniso_U_11
_atom_site_aniso_U_22
_atom_site_aniso_U_33
_atom_site_aniso_U_12
_atom_site_aniso_U_13
_atom_site_aniso_U_23
C1A 0.091(4) 0.024(3) 0.035(2) 0.0043(19) 0.012(2) 0.0081(15)
C2A 0.108(5) 0.051(4) 0.035(3) 0.004(3) 0.006(3) -0.0027(19)
C3A 0.099(8) 0.075(7) 0.072(5) -0.007(4) -0.011(4) -0.006(4)
C4A 0.089(5) 0.072(5) 0.098(6) -0.012(4) 0.028(4) -0.007(5)
C5A 0.107(7) 0.053(4) 0.059(3) 0.004(4) 0.033(4) -0.009(2)
F1A 0.164(12) 0.036(3) 0.057(3) 0.017(3) 0.017(3) 0.0175(18)
F2A 0.144(9) 0.037(3) 0.053(3) -0.002(3) 0.011(3) -0.0125(17)
F2B 0.175(8) 0.096(4) 0.027(2) 0.021(4) -0.014(3) -0.002(2)
F3A 0.132(5) 0.099(5) 0.108(3) 0.027(4) -0.015(3) 0.003(3)
F3B 0.120(3) 0.111(3) 0.111(3) -0.024(3) -0.001(2) -0.020(3)
F4A 0.118(4) 0.125(6) 0.171(6) -0.007(4) 0.067(4) -0.019(5)
F4B 0.117(6) 0.061(3) 0.094(4) -0.016(3) 0.020(4) 0.011(2)
F5A 0.187(8) 0.062(4) 0.125(6) 0.030(3) 0.071(5) -0.007(2)
F5B 0.173(8) 0.093(5) 0.066(4) 0.013(4) 0.063(4) -0.004(3)
F3D 0.120(3) 0.111(3) 0.111(3) -0.024(3) -0.001(2) -0.020(3)
F1C 0.117(18) 0.040(6) 0.060(7) -0.016(8) 0.003(8) 0.021(5)
F2E 0.083(9) 0.054(6) 0.078(7) 0.037(5) -0.004(5) 0.012(4)
F2F 0.109(11) 0.108(12) 0.029(5) -0.035(9) -0.025(6) 0.037(7)
F3E 0.151(16) 0.104(14) 0.144(17) -0.059(10) -0.046(11) -0.005(8)
F3F 0.044(5) 0.150(16) 0.090(9) -0.003(6) -0.013(5) 0.012(8)
F4E 0.083(10) 0.192(18) 0.086(9) -0.017(13) 0.037(7) 0.001(10)
F4F 0.123(12) 0.094(12) 0.134(12) 0.002(10) 0.031(9) 0.020(9)
F5E 0.135(18) 0.051(7) 0.079(8) 0.026(8) 0.025(10) 0.022(5)
F5F 0.136(18) 0.099(14) 0.022(5) 0.022(11) 0.047(8) 0.005(5)

loop_
_atom_type_symbol
_atom_type_description
_atom_type_scat_dispersion_real
_atom_type_scat_dispersion_imag
_atom_type_scat_source
C C 0.0033 0.0016 'International Tables Vol C Tables 4.2.6.8 and 6.1.1.4'
F F 0.0171 0.0103 'International Tables Vol C Tables 4.2.6.8 and 6.1.1.4'

loop_
_geom_angle_atom_site_label_1
_geom_angle_atom_site_label_2
_geom_angle_atom_site_label_3
_geom_angle_site_symmetry_1
_geom_angle_site_symmetry_3
_geom_angle
_geom_angle_publ_flag
F1A C1A C5A . 2_655 105.8(7) ?
F1A C1A C2A . . 103.4(6) ?
C5A C1A C2A 2_655 . 114.1(5) ?
F1A C1A C1A . 2_655 106.9(6) ?
C5A C1A C1A 2_655 2_655 112.5(6) ?
C2A C1A C1A . 2_655 113.1(5) ?
F2A C2A F2B . . 107.4(7) ?
F2A C2A C3A . . 109.9(9) ?
F2B C2A C3A . . 106.5(8) ?
F2A C2A C1A . . 110.2(7) ?
F2B C2A C1A . . 108.8(7) ?
C3A C2A C1A . . 113.8(6) ?
F3A C3A F3B . . 106.4(7) ?
F3A C3A C2A . . 112.3(9) ?
F3B C3A C2A . . 107.4(9) ?
F3A C3A C4A . . 109.5(10) ?
F3B C3A C4A . . 108.0(9) ?
C2A C3A C4A . . 112.9(6) ?
F4B C4A F4A . . 105.5(8) ?
F4B C4A C3A . . 109.8(9) ?
F4A C4A C3A . . 108.1(9) ?
F4B C4A C5A . . 112.3(8) ?
F4A C4A C5A . . 109.5(8) ?
C3A C4A C5A . . 111.5(6) ?
F5B C5A F5A . . 109.4(7) ?
F5B C5A C1A . 2_655 112.2(8) ?
F5A C5A C1A . 2_655 106.0(7) ?
F5B C5A C4A . . 106.9(8) ?
F5A C5A C4A . . 105.1(9) ?
C1A C5A C4A 2_655 . 116.8(5) ?
F1B C1B C5B . 2_655 106.(2) ?
F1B C1B C2B . . 107.(2) ?
C5B C1B C2B 2_655 . 115.6(16) ?
F1B C1B C1B . 2_655 101.9(18) ?
C5B C1B C1B 2_655 2_655 114.8(17) ?
C2B C1B C1B . 2_655 110.8(14) ?
F2C C2B F2D . . 112.(2) ?
F2C C2B C1B . . 108.(2) ?
F2D C2B C1B . . 108.(2) ?
F2C C2B C3B . . 105.(2) ?
F2D C2B C3B . . 107.(2) ?
C1B C2B C3B . . 116.0(15) ?
F3C C3B F3D . . 106.(2) ?
F3C C3B C4B . . 111.2(18) ?
F3D C3B C4B . . 108.7(19) ?
F3C C3B C2B . . 108.3(18) ?
F3D C3B C2B . . 107.9(19) ?
C4B C3B C2B . . 114.7(16) ?
F4D C4B F4C . . 106.(2) ?
F4D C4B C3B . . 113.(2) ?
F4C C4B C3B . . 109.8(19) ?
F4D C4B C5B . . 107.(2) ?
F4C C4B C5B . . 105.8(18) ?
C3B C4B C5B . . 114.0(16) ?
F5C C5B F5D . . 108.(2) ?
F5C C5B C1B . 2_655 110.(2) ?
F5D C5B C1B . 2_655 101.9(17) ?
F5C C5B C4B . . 108.(2) ?
F5D C5B C4B . . 112.0(19) ?
C1B C5B C4B 2_655 . 117.2(15) ?
F1C C1C C1C . 2_655 105.5(16) ?
F1C C1C C5C . 2_655 101.(2) ?
C1C C1C C5C 2_655 2_655 111.3(17) ?
F1C C1C C2C . . 105.(2) ?
C1C C1C C2C 2_655 . 118.(2) ?
C5C C1C C2C 2_655 . 114.(2) ?
F2E C2C F2F . . 112.3(14) ?
F2E C2C C3C . . 104.(2) ?
F2F C2C C3C . . 112.7(17) ?
F2E C2C C1C . . 107.2(17) ?
F2F C2C C1C . . 107.5(18) ?
C3C C2C C1C . . 113.1(15) ?
F3F C3C F3E . . 110.(2) ?
F3F C3C C4C . . 111.(2) ?
F3E C3C C4C . . 113.(2) ?
F3F C3C C2C . . 106.(2) ?
F3E C3C C2C . . 108.(2) ?
C4C C3C C2C . . 109.4(19) ?
F4F C4C F4E . . 94.(2) ?
F4F C4C C3C . . 115.(2) ?
F4E C4C C3C . . 103.(2) ?
F4F C4C C5C . . 123.(2) ?
F4E C4C C5C . . 107.(2) ?
C3C C4C C5C . . 111.8(18) ?
F5E C5C F5F . . 110.8(18) ?
F5E C5C C1C . 2_655 120.(2) ?
F5F C5C C1C . 2_655 111.(2) ?
F5E C5C C4C . . 106.(2) ?
F5F C5C C4C . . 96.(2) ?
C1C C5C C4C 2_655 . 110.3(17) ?
F1D C1D C2D . . 104.2(16) ?
F1D C1D C1D . 2_655 104.1(12) ?
C2D C1D C1D . 2_655 117.5(16) ?
F1D C1D C5D . 2_655 105.0(16) ?
C2D C1D C5D . 2_655 115.0(15) ?
C1D C1D C5D 2_655 2_655 109.6(14) ?
F2G C2D F2H . . 106.1(19) ?
F2G C2D C1D . . 113.8(17) ?
F2H C2D C1D . . 107.6(16) ?
F2G C2D C3D . . 107.5(17) ?
F2H C2D C3D . . 102.8(16) ?
C1D C2D C3D . . 117.8(15) ?
F3H C3D F3G . . 112.(2) ?
F3H C3D C2D . . 109.(2) ?
F3G C3D C2D . . 107.(2) ?
F3H C3D C4D . . 108.(2) ?
F3G C3D C4D . . 108.(2) ?
C2D C3D C4D . . 112.7(15) ?
F4G C4D F4H . . 112.(3) ?
F4G C4D C5D . . 110.0(19) ?
F4H C4D C5D . . 109.(2) ?
F4G C4D C3D . . 104.0(17) ?
F4H C4D C3D . . 106.(2) ?
C5D C4D C3D . . 116.0(17) ?
F5H C5D F5G . . 111.(2) ?
F5H C5D C4D . . 110.(2) ?
F5G C5D C4D . . 108.7(19) ?
F5H C5D C1D . 2_655 107.(2) ?
F5G C5D C1D . 2_655 102.7(17) ?
C4D C5D C1D . 2_655 117.5(16) ?

loop_
_geom_bond_atom_site_label_1
_geom_bond_atom_site_label_2
_geom_bond_site_symmetry_2
_geom_bond_distance
_geom_bond_publ_flag
C1A F1A . 1.379(10) ?
C1A C5A 2_655 1.536(10) ?
C1A C2A . 1.555(9) ?
C1A C1A 2_655 1.575(9) ?
C2A F2A . 1.328(12) ?
C2A F2B . 1.335(8) ?
C2A C3A . 1.525(13) ?
C3A F3A . 1.335(11) ?
C3A F3B . 1.349(10) ?
C3A C4A . 1.541(15) ?
C4A F4B . 1.280(11) ?
C4A F4A . 1.354(10) ?
C4A C5A . 1.561(12) ?
C5A F5B . 1.353(11) ?
C5A F5A . 1.379(12) ?
C5A C1A 2_655 1.536(10) ?
C1B F1B . 1.36(3) ?
C1B C5B 2_655 1.50(2) ?
C1B C2B . 1.51(2) ?
C1B C1B 2_655 1.58(3) ?
C2B F2C . 1.33(2) ?
C2B F2D . 1.34(2) ?
C2B C3B . 1.54(2) ?
C3B F3C . 1.33(2) ?
C3B F3D . 1.36(2) ?
C3B C4B . 1.48(2) ?
C4B F4D . 1.34(2) ?
C4B F4C . 1.37(3) ?
C4B C5B . 1.50(2) ?
C5B F5C . 1.33(2) ?
C5B F5D . 1.36(2) ?
C5B C1B 2_655 1.50(2) ?
C1C F1C . 1.39(3) ?
C1C C1C 2_655 1.50(5) ?
C1C C5C 2_655 1.51(3) ?
C1C C2C . 1.54(2) ?
C2C F2E . 1.33(2) ?
C2C F2F . 1.42(2) ?
C2C C3C . 1.52(3) ?
C3C F3F . 1.40(2) ?
C3C F3E . 1.41(3) ?
C3C C4C . 1.51(3) ?
C4C F4F . 1.32(3) ?
C4C F4E . 1.33(3) ?
C4C C5C . 1.52(3) ?
C5C F5E . 1.31(3) ?
C5C F5F . 1.40(3) ?
C5C C1C 2_655 1.51(3) ?
C1D F1D . 1.35(2) ?
C1D C2D . 1.50(2) ?
C1D C1D 2_655 1.55(3) ?
C1D C5D 2_655 1.55(2) ?
C2D F2G . 1.33(2) ?
C2D F2H . 1.38(2) ?
C2D C3D . 1.51(2) ?
C3D F3H . 1.33(2) ?
C3D F3G . 1.35(2) ?
C3D C4D . 1.51(2) ?
C4D F4G . 1.33(2) ?
C4D F4H . 1.36(3) ?
C4D C5D . 1.48(2) ?
C5D F5H . 1.34(2) ?
C5D F5G . 1.38(2) ?
C5D C1D 2_655 1.55(2) ?

loop_
_geom_torsion_atom_site_label_1
_geom_torsion_atom_site_label_2
_geom_torsion_atom_site_label_3
_geom_torsion_atom_site_label_4
_geom_torsion_site_symmetry_1
_geom_torsion_site_symmetry_2
_geom_torsion_site_symmetry_3
_geom_torsion_site_symmetry_4
_geom_torsion
_geom_torsion_publ_flag
F1A C1A C2A F2A . . . . 170.7(9) ?
C5A C1A C2A F2A 2_655 . . . 56.3(9) ?
C1A C1A C2A F2A 2_655 . . . -74.1(10) ?
F1A C1A C2A F2B . . . . 53.2(9) ?
C5A C1A C2A F2B 2_655 . . . -61.2(7) ?
C1A C1A C2A F2B 2_655 . . . 168.4(7) ?
F1A C1A C2A C3A . . . . -65.3(8) ?
C5A C1A C2A C3A 2_655 . . . -179.7(5) ?
C1A C1A C2A C3A 2_655 . . . 49.9(7) ?
F2A C2A C3A F3A . . . . -165.3(8) ?
F2B C2A C3A F3A . . . . -49.2(10) ?
C1A C2A C3A F3A . . . . 70.6(9) ?
F2A C2A C3A F3B . . . . -48.6(10) ?
F2B C2A C3A F3B . . . . 67.5(9) ?
C1A C2A C3A F3B . . . . -172.7(6) ?
F2A C2A C3A C4A . . . . 70.3(10) ?
F2B C2A C3A C4A . . . . -173.6(8) ?
C1A C2A C3A C4A . . . . -53.8(9) ?
F3A C3A C4A F4B . . . . 160.0(8) ?
F3B C3A C4A F4B . . . . 44.5(11) ?
C2A C3A C4A F4B . . . . -74.1(10) ?
F3A C3A C4A F4A . . . . 45.5(11) ?
F3B C3A C4A F4A . . . . -70.0(10) ?
C2A C3A C4A F4A . . . . 171.4(7) ?
F3A C3A C4A C5A . . . . -74.9(10) ?
F3B C3A C4A C5A . . . . 169.6(8) ?
C2A C3A C4A C5A . . . . 51.0(10) ?
F4B C4A C5A F5B . . . . -50.5(10) ?
F4A C4A C5A F5B . . . . 66.2(10) ?
C3A C4A C5A F5B . . . . -174.2(8) ?
F4B C4A C5A F5A . . . . -166.8(9) ?
F4A C4A C5A F5A . . . . -50.0(10) ?
C3A C4A C5A F5A . . . . 69.5(10) ?
F4B C4A C5A C1A . . . 2_655 76.0(9) ?
F4A C4A C5A C1A . . . 2_655 -167.2(7) ?
C3A C4A C5A C1A . . . 2_655 -47.6(10) ?
F1B C1B C2B F2C . . . . -178.(3) ?
C5B C1B C2B F2C 2_655 . . . -61.(3) ?
C1B C1B C2B F2C 2_655 . . . 72.(2) ?
F1B C1B C2B F2D . . . . -56.(3) ?
C5B C1B C2B F2D 2_655 . . . 61.(3) ?
C1B C1B C2B F2D 2_655 . . . -166.(2) ?
F1B C1B C2B C3B . . . . 65.(3) ?
C5B C1B C2B C3B 2_655 . . . -178.2(16) ?
C1B C1B C2B C3B 2_655 . . . -45.(2) ?
F2C C2B C3B F3C . . . . 53.(3) ?
F2D C2B C3B F3C . . . . -66.(3) ?
C1B C2B C3B F3C . . . . 173.(2) ?
F2C C2B C3B F3D . . . . 167.(2) ?
F2D C2B C3B F3D . . . . 48.(3) ?
C1B C2B C3B F3D . . . . -74.(2) ?
F2C C2B C3B C4B . . . . -72.(3) ?
F2D C2B C3B C4B . . . . 169.(2) ?
C1B C2B C3B C4B . . . . 48.(3) ?
F3C C3B C4B F4D . . . . 69.(3) ?
F3D C3B C4B F4D . . . . -47.(3) ?
C2B C3B C4B F4D . . . . -167.(2) ?
F3C C3B C4B F4C . . . . -49.(3) ?
F3D C3B C4B F4C . . . . -165.(2) ?
C2B C3B C4B F4C . . . . 75.(2) ?
F3C C3B C4B C5B . . . . -167.(2) ?
F3D C3B C4B C5B . . . . 77.(3) ?
C2B C3B C4B C5B . . . . -44.(3) ?
F4D C4B C5B F5C . . . . -66.(3) ?
F4C C4B C5B F5C . . . . 47.(3) ?
C3B C4B C5B F5C . . . . 167.(2) ?
F4D C4B C5B F5D . . . . 53.(3) ?
F4C C4B C5B F5D . . . . 165.(2) ?
C3B C4B C5B F5D . . . . -74.(2) ?
F4D C4B C5B C1B . . . 2_655 170.(2) ?
F4C C4B C5B C1B . . . 2_655 -77.(2) ?
C3B C4B C5B C1B . . . 2_655 44.(3) ?
F1C C1C C2C F2E . . . . -45.(2) ?
C1C C1C C2C F2E 2_655 . . . 71.8(15) ?
C5C C1C C2C F2E 2_655 . . . -155.(2) ?
F1C C1C C2C F2F . . . . 76.(2) ?
C1C C1C C2C F2F 2_655 . . . -167.2(10) ?
C5C C1C C2C F2F 2_655 . . . -34.(2) ?
F1C C1C C2C C3C . . . . -159.(2) ?
C1C C1C C2C C3C 2_655 . . . -42.(2) ?
C5C C1C C2C C3C 2_655 . . . 91.(2) ?
F2E C2C C3C F3F . . . . 52.(2) ?
F2F C2C C3C F3F . . . . -70.(3) ?
C1C C2C C3C F3F . . . . 168.(2) ?
F2E C2C C3C F3E . . . . 168.9(18) ?
F2F C2C C3C F3E . . . . 47.(2) ?
C1C C2C C3C F3E . . . . -75.(3) ?
F2E C2C C3C C4C . . . . -68.(2) ?
F2F C2C C3C C4C . . . . 171.(2) ?
C1C C2C C3C C4C . . . . 48.(3) ?
F3F C3C C4C F4F . . . . -31.(3) ?
F3E C3C C4C F4F . . . . -155.(2) ?
C2C C3C C4C F4F . . . . 85.(3) ?
F3F C3C C4C F4E . . . . 69.(3) ?
F3E C3C C4C F4E . . . . -54.(3) ?
C2C C3C C4C F4E . . . . -175.(2) ?
F3F C3C C4C C5C . . . . -176.(2) ?
F3E C3C C4C C5C . . . . 60.(3) ?
C2C C3C C4C C5C . . . . -60.(3) ?
F4F C4C C5C F5E . . . . 149.(2) ?
F4E C4C C5C F5E . . . . 43.(3) ?
C3C C4C C5C F5E . . . . -69.(3) ?
F4F C4C C5C F5F . . . . 36.(3) ?
F4E C4C C5C F5F . . . . -71.(3) ?
C3C C4C C5C F5F . . . . 178.(2) ?
F4F C4C C5C C1C . . . 2_655 -79.(3) ?
F4E C4C C5C C1C . . . 2_655 175.(2) ?
C3C C4C C5C C1C . . . 2_655 63.(3) ?
F1D C1D C2D F2G . . . . -79.(2) ?
C1D C1D C2D F2G 2_655 . . . 166.7(16) ?
C5D C1D C2D F2G 2_655 . . . 35.(3) ?
F1D C1D C2D F2H . . . . 38.(2) ?
C1D C1D C2D F2H 2_655 . . . -76.0(15) ?
C5D C1D C2D F2H 2_655 . . . 152.8(17) ?
F1D C1D C2D C3D . . . . 154.0(18) ?
C1D C1D C2D C3D 2_655 . . . 39.5(19) ?
C5D C1D C2D C3D 2_655 . . . -92.(2) ?
F2G C2D C3D F3H . . . . 71.(3) ?
F2H C2D C3D F3H . . . . -41.(3) ?
C1D C2D C3D F3H . . . . -159.(3) ?
F2G C2D C3D F3G . . . . -51.(3) ?
F2H C2D C3D F3G . . . . -162.(2) ?
C1D C2D C3D F3G . . . . 80.(3) ?
F2G C2D C3D C4D . . . . -169.(2) ?
F2H C2D C3D C4D . . . . 79.(2) ?
C1D C2D C3D C4D . . . . -39.(2) ?
F3H C3D C4D F4G . . . . -75.(3) ?
F3G C3D C4D F4G . . . . 46.(3) ?
C2D C3D C4D F4G . . . . 164.(2) ?
F3H C3D C4D F4H . . . . 43.(3) ?
F3G C3D C4D F4H . . . . 164.(3) ?
C2D C3D C4D F4H . . . . -78.(3) ?
F3H C3D C4D C5D . . . . 164.(3) ?
F3G C3D C4D C5D . . . . -75.(3) ?
C2D C3D C4D C5D . . . . 43.(3) ?
F4G C4D C5D F5H . . . . -43.(3) ?
F4H C4D C5D F5H . . . . -166.(3) ?
C3D C4D C5D F5H . . . . 74.(3) ?
F4G C4D C5D F5G . . . . 78.(3) ?
F4H C4D C5D F5G . . . . -45.(3) ?
C3D C4D C5D F5G . . . . -164.(2) ?
F4G C4D C5D C1D . . . 2_655 -166.(2) ?
F4H C4D C5D C1D . . . 2_655 71.(3) ?
C3D C4D C5D C1D . . . 2_655 -48.(3) ?
